data_4101513
loop_
_publ_author_name
'Huang, Hui'
'Hughes, Russell P'
'Landis, Clark R'
'Rheingold, Arnold L'

_publ_section_title
;
 The simplest binary fluorocarbon as a ligand. Synthetic,
 spectroscopic, crystallographic, and computational studies of a
 molybdenum complex of terminally ligated carbon monofluoride
 (fluoromethylidyne).
;
_journal_issue 23
_journal_name_full 'Journal of the American Chemical Society'
_journal_page_first 7454
_journal_page_last 7455
_journal_paper_doi 10.1021/ja062510k
_journal_volume 128
_journal_year 2006
_chemical_formula_sum 'C13 H15 F Mo O2'
_chemical_formula_weight 318.19
_chemical_name_systematic
; 

 ? 

;
_space_group_IT_number 11
_symmetry_cell_setting monoclinic
_symmetry_space_group_name_Hall '-P 2yb'
_symmetry_space_group_name_H-M 'P 1 21/m 1'
_atom_sites_solution_hydrogens geom
_atom_sites_solution_primary direct
_atom_sites_solution_secondary difmap
_audit_creation_method SHELXL-97
_cell_angle_alpha 90.00
_cell_angle_beta 102.120(2)
_cell_angle_gamma 90.00
_cell_formula_units_Z 2
_cell_length_a 6.9746(11)
_cell_length_b 12.471(2)
_cell_length_c 7.7054(12)
_cell_measurement_reflns_used 4052
_cell_measurement_temperature 100(2)
_cell_measurement_theta_max 28.13
_cell_measurement_theta_min 2.70
_cell_volume 655.29(18)
_computing_cell_refinement 'Bruker SMART'
_computing_data_collection 'Bruker SMART'
_computing_data_reduction 'Bruker SAINT'
_computing_molecular_graphics 'Bruker SHELXTL'
_computing_publication_material 'Bruker SHELXTL'
_computing_structure_refinement 'SHELXL-97 (Sheldrick, 1997)'
_computing_structure_solution 'SHELXS-97 (Sheldrick, 1990)'
_diffrn_ambient_temperature 100(2)
_diffrn_measured_fraction_theta_full 0.961
_diffrn_measured_fraction_theta_max 0.961
_diffrn_measurement_device_type 'CCD area detector'
_diffrn_measurement_method 'phi and omega scans'
_diffrn_radiation_monochromator graphite
_diffrn_radiation_source 'fine-focus sealed tube'
_diffrn_radiation_type MoK\a
_diffrn_radiation_wavelength 0.71073
_diffrn_reflns_av_R_equivalents 0.0157
_diffrn_reflns_av_sigmaI/netI 0.0173
_diffrn_reflns_limit_h_max 8
_diffrn_reflns_limit_h_min -9
_diffrn_reflns_limit_k_max 16
_diffrn_reflns_limit_k_min -16
_diffrn_reflns_limit_l_max 10
_diffrn_reflns_limit_l_min -9
_diffrn_reflns_number 4555
_diffrn_reflns_theta_full 28.21
_diffrn_reflns_theta_max 28.21
_diffrn_reflns_theta_min 2.70
_exptl_absorpt_coefficient_mu 1.000
_exptl_absorpt_correction_T_max 0.9066
_exptl_absorpt_correction_T_min 0.8251
_exptl_absorpt_correction_type none
_exptl_crystal_colour DARK-YELLOW
_exptl_crystal_density_diffrn 1.613
_exptl_crystal_density_meas 0
_exptl_crystal_density_method 'not measured'
_exptl_crystal_description plate
_exptl_crystal_F_000 320
_exptl_crystal_size_max 0.20
_exptl_crystal_size_mid 0.20
_exptl_crystal_size_min 0.10
_refine_diff_density_max 0.550
_refine_diff_density_min -0.488
_refine_diff_density_rms 0.062
_refine_ls_extinction_method none
_refine_ls_goodness_of_fit_ref 1.458
_refine_ls_hydrogen_treatment mixed
_refine_ls_matrix_type full
_refine_ls_number_parameters 92
_refine_ls_number_reflns 1548
_refine_ls_number_restraints 0
_refine_ls_restrained_S_all 1.458
_refine_ls_R_factor_all 0.0236
_refine_ls_R_factor_gt 0.0229
_refine_ls_shift/su_max 2.743
_refine_ls_shift/su_mean 0.365
_refine_ls_structure_factor_coef Fsqd
_refine_ls_weighting_details 'calc w=1/[\s^2^(Fo^2^)+(0.0400P)^2^+0.0000P] where P=(Fo^2^+2Fc^2^)/3'
_refine_ls_weighting_scheme calc
_refine_ls_wR_factor_gt 0.0738
_refine_ls_wR_factor_ref 0.0743
_reflns_number_gt 1515
_reflns_number_total 1548
_reflns_threshold_expression >2sigma(I)
_cod_data_source_file ja062510ksi20060509_034622.cif
_cod_data_source_block rph363
_cod_depositor_comments
;
The following automatic conversions were performed:
'_symmetry_cell_setting' value 'Monoclinic' changed to 'monoclinic'
according to '/home/saulius/struct/CIF-dictionaries/cif_core.dic'
dictionary named 'cif_core.dic' version 2.4.1 from 2010-06-29.

Automatic conversion script
Id: cif_fix_enum 1527 2010-12-29 10:47:43Z saulius 
;
_cod_original_sg_symbol_H-M P2(1)/m
_cod_database_code 4101513

loop_
_symmetry_equiv_pos_as_xyz
'x, y, z'
'-x, y+1/2, -z'
'-x, -y, -z'
'x, -y-1/2, z'

loop_
_atom_site_label
_atom_site_type_symbol
_atom_site_fract_x
_atom_site_fract_y
_atom_site_fract_z
_atom_site_U_iso_or_equiv
_atom_site_adp_type
_atom_site_occupancy
_atom_site_symmetry_multiplicity
_atom_site_calc_flag
_atom_site_refinement_flags
Mo1 Mo 0.49125(3) 0.2500 0.29672(2) 0.03046(12) Uani 1 2 d S
02 O 0.6573(2) 0.07621(12) 0.07574(19) 0.046(4) Uani 0.50 1 d P
F1 F 0.6573(2) 0.07621(12) 0.07574(19) 0.049(4) Uani 0.50 1 d P
O1 O 0.8757(3) 0.2500 0.5902(3) 0.0431(5) Uani 1 2 d S
C1 C 0.2896(3) 0.19342(17) 0.4888(2) 0.0301(4) Uani 1 1 d .
C2 C 0.2007(3) 0.15811(14) 0.3160(3) 0.0284(4) Uani 1 1 d .
C3 C 0.1482(3) 0.2500 0.2078(3) 0.0268(5) Uani 1 2 d S
C4 C 0.3492(4) 0.1239(2) 0.6498(3) 0.0592(8) Uani 1 1 d .
H7A H 0.2365 0.1129 0.7053 0.089 Uiso 1 1 calc R
H7B H 0.4552 0.1588 0.7345 0.089 Uiso 1 1 calc R
H7C H 0.3948 0.0544 0.6148 0.089 Uiso 1 1 calc R
C5 C 0.1538(4) 0.04423(18) 0.2618(5) 0.0587(8) Uani 1 1 d .
H6A H 0.0242 0.0256 0.2832 0.088 Uiso 1 1 calc R
H6B H 0.2528 -0.0033 0.3313 0.088 Uiso 1 1 calc R
H6C H 0.1536 0.0359 0.1353 0.088 Uiso 1 1 calc R
C6 C 0.0364(5) 0.2500 0.0172(4) 0.0526(10) Uani 1 2 d S
H10A H -0.1047 0.2500 0.0142 0.079 Uiso 1 2 calc SR
H10B H 0.0708 0.1858 -0.0431 0.079 Uiso 1 1 calc R
C7 C 0.5924(3) 0.14358(17) 0.1631(2) 0.0310(4) Uani 1 1 d .
C8 C 0.7361(4) 0.2500 0.4791(3) 0.0294(5) Uani 1 2 d S

loop_
_atom_site_aniso_label
_atom_site_aniso_U_11
_atom_site_aniso_U_22
_atom_site_aniso_U_33
_atom_site_aniso_U_23
_atom_site_aniso_U_13
_atom_site_aniso_U_12
Mo1 0.01342(17) 0.0607(2) 0.01757(16) 0.000 0.00394(11) 0.000
02 0.048(6) 0.055(5) 0.040(7) -0.018(4) 0.023(5) -0.023(5)
F1 0.055(6) 0.057(6) 0.039(6) -0.014(4) 0.017(5) -0.003(4)
O1 0.0222(11) 0.0793(16) 0.0250(10) 0.000 -0.0014(9) 0.000
C1 0.0165(9) 0.0508(10) 0.0248(9) 0.0095(8) 0.0087(7) 0.0045(8)
C2 0.0162(9) 0.0365(9) 0.0350(10) -0.0047(7) 0.0108(8) 0.0004(7)
C3 0.0126(12) 0.0485(14) 0.0194(11) 0.000 0.0036(9) 0.000
C4 0.0356(13) 0.098(2) 0.0480(14) 0.0421(15) 0.0182(11) 0.0223(13)
C5 0.0333(13) 0.0425(12) 0.106(2) -0.0243(14) 0.0266(14) -0.0031(10)
C6 0.0202(16) 0.117(3) 0.0196(14) 0.000 0.0017(12) 0.000
C7 0.0195(9) 0.0475(10) 0.0275(9) -0.0069(8) 0.0083(7) -0.0053(8)
C8 0.0213(13) 0.0467(14) 0.0218(12) 0.000 0.0084(10) 0.000

loop_
_atom_type_symbol
_atom_type_description
_atom_type_scat_dispersion_real
_atom_type_scat_dispersion_imag
_atom_type_scat_source
C C 0.0033 0.0016 'International Tables Vol C Tables 4.2.6.8 and 6.1.1.4'
H H 0.0000 0.0000 'International Tables Vol C Tables 4.2.6.8 and 6.1.1.4'
O O 0.0106 0.0060 'International Tables Vol C Tables 4.2.6.8 and 6.1.1.4'
F F 0.0171 0.0103 'International Tables Vol C Tables 4.2.6.8 and 6.1.1.4'
Mo Mo -1.6832 0.6857 'International Tables Vol C Tables 4.2.6.8 and 6.1.1.4'

loop_
_geom_angle_atom_site_label_1
_geom_angle_atom_site_label_2
_geom_angle_atom_site_label_3
_geom_angle
_geom_angle_site_symmetry_1
_geom_angle_site_symmetry_3
C7 Mo1 C7 88.40(12) 4_565 .
C7 Mo1 C8 91.23(8) 4_565 .
C7 Mo1 C8 91.23(8) . .
C7 Mo1 C3 108.25(7) 4_565 .
C7 Mo1 C3 108.25(7) . .
C8 Mo1 C3 152.39(9) . .
C7 Mo1 C1 152.53(8) 4_565 .
C7 Mo1 C1 117.99(8) . .
C8 Mo1 C1 95.41(8) . .
C3 Mo1 C1 58.43(7) . .
C7 Mo1 C1 117.99(8) 4_565 4_565
C7 Mo1 C1 152.53(8) . 4_565
C8 Mo1 C1 95.41(8) . 4_565
C3 Mo1 C1 58.43(7) . 4_565
C1 Mo1 C1 34.89(10) . 4_565
C7 Mo1 C2 96.67(7) 4_565 4_565
C7 Mo1 C2 142.50(8) . 4_565
C8 Mo1 C2 125.60(7) . 4_565
C3 Mo1 C2 35.10(5) . 4_565
C1 Mo1 C2 58.10(6) . 4_565
C1 Mo1 C2 34.96(7) 4_565 4_565
C7 Mo1 C2 142.50(8) 4_565 .
C7 Mo1 C2 96.67(7) . .
C8 Mo1 C2 125.60(7) . .
C3 Mo1 C2 35.11(5) . .
C1 Mo1 C2 34.96(7) . .
C1 Mo1 C2 58.11(6) 4_565 .
C2 Mo1 C2 58.11(9) 4_565 .
C1 C1 C2 108.12(11) 4_565 .
C1 C1 C4 125.35(16) 4_565 .
C2 C1 C4 126.1(2) . .
C1 C1 Mo1 72.56(5) 4_565 .
C2 C1 Mo1 72.74(10) . .
C4 C1 Mo1 126.53(14) . .
C1 C2 C3 108.03(16) . .
C1 C2 C5 125.8(2) . .
C3 C2 C5 126.0(2) . .
C1 C2 Mo1 72.30(10) . .
C3 C2 Mo1 71.94(12) . .
C5 C2 Mo1 125.69(14) . .
C2 C3 C2 107.7(2) 4_565 .
C2 C3 C6 126.00(11) 4_565 .
C2 C3 C6 126.00(11) . .
C2 C3 Mo1 72.96(12) 4_565 .
C2 C3 Mo1 72.96(12) . .
C6 C3 Mo1 124.75(18) . .
F1 C7 02 0.00(13) . .
F1 C7 Mo1 179.19(16) . .
02 C7 Mo1 179.19(16) . .
O1 C8 Mo1 177.7(2) . .

loop_
_geom_bond_atom_site_label_1
_geom_bond_atom_site_label_2
_geom_bond_distance
_geom_bond_site_symmetry_2
Mo1 C7 1.904(2) 4_565
Mo1 C7 1.904(2) .
Mo1 C8 1.970(3) .
Mo1 C3 2.346(2) .
Mo1 C1 2.3540(17) .
Mo1 C1 2.3540(17) 4_565
Mo1 C2 2.3597(18) 4_565
Mo1 C2 2.3597(18) .
02 C7 1.222(2) .
F1 C7 1.222(2) .
O1 C8 1.154(3) .
C1 C1 1.411(4) 4_565
C1 C2 1.416(3) .
C1 C4 1.499(3) .
C2 C3 1.419(2) .
C2 C5 1.497(3) .
C3 C2 1.419(2) 4_565
C3 C6 1.511(4) .
